data_4300131
loop_
_publ_author_name
'Booyong S. Lim'
'James P. Donahue'
'R. H. Holm'

_publ_contact_author R.H.Holm
_publ_contact_author_address
;
   R.H.Holm
   Dept. of Chemistry and Chemical Biology 
   Harvard University 
   Cambridge, MA 02138
   USA
;
_publ_contact_author_email holm@chemistry.harvard.edu
_publ_section_title
;
Synthesis and Structures of Bis(dithiolene)molybdenum Complexes Related to
the Active Sites of the DMSO Reductase Enzyme Family
;
_journal_name_full 'Inorganic Chemistry'
_journal_page_first 263
_journal_page_last 273
_journal_paper_doi 10.1021/ic9908672
_journal_volume 39
_journal_year 2000
_chemical_formula_sum 'C10 H12 Mo O2 S4'
_chemical_formula_weight 388.38
_chemical_name_systematic
; 
 [Mo(CO)2(S2C2Me2)2] 
;
_space_group_IT_number 2
_symmetry_cell_setting triclinic
_symmetry_space_group_name_Hall '-P 1'
_symmetry_space_group_name_H-M 'P -1'
_atom_sites_solution_hydrogens geom
_atom_sites_solution_primary direct
_atom_sites_solution_secondary difmap
_audit_creation_method SHELXL
_cell_angle_alpha 93.5860(10)
_cell_angle_beta 94.1230(10)
_cell_angle_gamma 95.5510(10)
_cell_formula_units_Z 2
_cell_length_a 7.0975(2)
_cell_length_b 7.7209(2)
_cell_length_c 13.7181(3)
_cell_measurement_temperature 213(2)
_cell_volume 744.45(3)
_computing_structure_refinement 'SHELXL-93 (Sheldrick, 1993)'
_computing_structure_solution 'SHELXS-86 (Sheldrick, 1990)'
_diffrn_ambient_temperature 213(2)
_diffrn_radiation_monochromator graphite
_diffrn_radiation_source 'fine-focus sealed tube'
_diffrn_radiation_type MoK\a
_diffrn_radiation_wavelength 0.71073
_diffrn_reflns_av_R_equivalents 0.0190
_diffrn_reflns_av_sigmaI/netI 0.0350
_diffrn_reflns_limit_h_max 6
_diffrn_reflns_limit_h_min -8
_diffrn_reflns_limit_k_max 9
_diffrn_reflns_limit_k_min -6
_diffrn_reflns_limit_l_max 16
_diffrn_reflns_limit_l_min -14
_diffrn_reflns_number 4929
_diffrn_reflns_theta_max 27.38
_diffrn_reflns_theta_min 1.49
_exptl_absorpt_coefficient_mu 1.428
_exptl_crystal_colour violet
_exptl_crystal_density_diffrn 1.733
_exptl_crystal_description plate
_exptl_crystal_F_000 388
_exptl_crystal_size_max 0.22
_exptl_crystal_size_mid 0.20
_exptl_crystal_size_min 0.02
_refine_diff_density_max 0.537
_refine_diff_density_min -0.662
_refine_diff_density_rms 0.073
_refine_ls_extinction_method none
_refine_ls_goodness_of_fit_all 1.027
_refine_ls_goodness_of_fit_obs 1.087
_refine_ls_matrix_type full
_refine_ls_number_parameters 154
_refine_ls_number_reflns 2998
_refine_ls_number_restraints 0
_refine_ls_restrained_S_all 1.027
_refine_ls_restrained_S_obs 1.087
_refine_ls_R_factor_all 0.0307
_refine_ls_R_factor_obs 0.0256
_refine_ls_shift/esd_max -0.002
_refine_ls_shift/esd_mean 0.000
_refine_ls_structure_factor_coef Fsqd
_refine_ls_weighting_details 'w=1/[\s^2^(Fo^2^)+(0.0350P)^2^+0.0000P] where P=(Fo^2^+2Fc^2^)/3'
_refine_ls_weighting_scheme calc
_refine_ls_wR_factor_all 0.0650
_refine_ls_wR_factor_obs 0.0638
_reflns_number_observed 2601
_reflns_number_total 2998
_reflns_observed_criterion >2sigma(I)
_cod_depositor_comments
;
The following automatic conversions were performed:

'_refine_ls_weighting_scheme' value 'calc
w=1/[\s^2^(Fo^2^)+(0.0350P)^2^+0.0000P] where P=(Fo^2^+2Fc^2^)/3' was
changed to 'calc'. New tag '_refine_ls_weighting_details' was
created. The value of the new tag was set to
'w=1/[\s^2^(Fo^2^)+(0.0350P)^2^+0.0000P] where P=(Fo^2^+2Fc^2^)/3'.

Automatic conversion script
Id: cif_fix_values 3143 2015-03-26 13:38:13Z robertas 
;
_cod_database_code 4300131

loop_
_symmetry_equiv_pos_as_xyz
'x, y, z'
'-x, -y, -z'

loop_
_atom_site_aniso_label
_atom_site_aniso_U_11
_atom_site_aniso_U_22
_atom_site_aniso_U_33
_atom_site_aniso_U_23
_atom_site_aniso_U_13
_atom_site_aniso_U_12
Mo1 0.02511(13) 0.02996(13) 0.02559(13) 0.00050(8) 0.00245(8) 0.00130(9)
S1 0.0246(3) 0.0389(4) 0.0353(4) 0.0009(3) 0.0038(3) -0.0005(3)
S2 0.0262(3) 0.0374(4) 0.0330(4) -0.0042(3) 0.0033(3) 0.0023(3)
S3 0.0298(4) 0.0468(4) 0.0305(4) 0.0010(3) 0.0067(3) 0.0064(3)
S4 0.0262(3) 0.0418(4) 0.0303(4) 0.0004(3) 0.0017(3) 0.0008(3)
O1 0.062(2) 0.0527(14) 0.061(2) 0.0050(11) -0.0020(12) 0.0271(13)
O2 0.0566(15) 0.0525(14) 0.0533(14) 0.0085(11) 0.0123(11) -0.0137(11)
C3 0.0359(15) 0.0301(14) 0.0290(14) 0.0039(11) -0.0013(11) -0.0033(11)
C4 0.0353(15) 0.0296(13) 0.0287(14) -0.0002(11) -0.0015(11) 0.0009(11)
C5 0.038(2) 0.0346(14) 0.0278(14) -0.0019(11) 0.0027(11) 0.0017(12)
C6 0.0378(15) 0.0294(13) 0.0283(14) 0.0000(10) 0.0015(11) 0.0000(11)
C7 0.038(2) 0.040(2) 0.044(2) 0.0032(13) -0.0035(13) -0.0071(13)
C8 0.048(2) 0.042(2) 0.042(2) -0.0108(13) -0.0018(14) 0.0063(14)
C9 0.053(2) 0.063(2) 0.031(2) -0.0006(14) 0.0067(14) 0.007(2)
C10 0.039(2) 0.049(2) 0.036(2) -0.0012(13) -0.0074(13) -0.0017(14)
C1 0.040(2) 0.042(2) 0.035(2) 0.0013(12) 0.0004(12) 0.0049(13)
C2 0.036(2) 0.0378(15) 0.035(2) -0.0001(12) 0.0026(12) -0.0017(12)

loop_
_atom_site_label
_atom_site_type_symbol
_atom_site_fract_x
_atom_site_fract_y
_atom_site_fract_z
_atom_site_U_iso_or_equiv
_atom_site_thermal_displace_type
_atom_site_occupancy
_atom_site_calc_flag
_atom_site_refinement_flags
_atom_site_disorder_group
Mo1 Mo 0.22836(3) 0.78145(3) 0.23340(2) 0.02702(8) Uani 1 d . .
S1 S 0.51948(9) 0.94051(9) 0.29763(5) 0.0332(2) Uani 1 d . .
S2 S 0.10633(9) 0.98503(9) 0.34378(5) 0.0325(2) Uani 1 d . .
S3 S 0.35723(10) 0.75906(10) 0.07839(5) 0.0354(2) Uani 1 d . .
S4 S -0.05715(9) 0.77265(9) 0.13003(5) 0.0331(2) Uani 1 d . .
O1 O 0.4981(4) 0.4822(3) 0.2643(2) 0.0576(6) Uani 1 d . .
O2 O -0.0578(3) 0.5298(3) 0.3394(2) 0.0548(6) Uani 1 d . .
C3 C 0.4742(4) 1.1047(3) 0.3814(2) 0.0322(6) Uani 1 d . .
C4 C 0.2912(4) 1.1256(3) 0.4007(2) 0.0316(6) Uani 1 d . .
C5 C 0.1787(4) 0.7614(3) -0.0137(2) 0.0338(6) Uani 1 d . .
C6 C -0.0058(4) 0.7638(3) 0.0089(2) 0.0322(6) Uani 1 d . .
C7 C 0.6454(4) 1.2175(4) 0.4301(2) 0.0414(7) Uani 1 d . .
H5A H 0.7588(4) 1.1794(4) 0.4054(2) 0.062 Uiso 1 calc R .
H5B H 0.6499(4) 1.2079(4) 0.4996(2) 0.062 Uiso 1 calc R .
H5C H 0.6362(4) 1.3369(4) 0.4162(2) 0.062 Uiso 1 calc R .
C8 C 0.2406(5) 1.2661(4) 0.4731(2) 0.0446(7) Uani 1 d . .
H6A H 0.1052(5) 1.2580(4) 0.4757(2) 0.067 Uiso 1 calc R .
H6B H 0.2850(5) 1.3786(4) 0.4527(2) 0.067 Uiso 1 calc R .
H6C H 0.2993(5) 1.2508(4) 0.5368(2) 0.067 Uiso 1 calc R .
C9 C 0.2391(5) 0.7587(5) -0.1172(2) 0.0489(8) Uani 1 d . .
H7A H 0.3744(5) 0.7573(5) -0.1159(2) 0.073 Uiso 1 calc R .
H7B H 0.2032(5) 0.8608(5) -0.1474(2) 0.073 Uiso 1 calc R .
H7C H 0.1782(5) 0.6563(5) -0.1542(2) 0.073 Uiso 1 calc R .
C10 C -0.1710(4) 0.7597(4) -0.0668(2) 0.0425(7) Uani 1 d . .
H8A H -0.2866(4) 0.7624(4) -0.0347(2) 0.064 Uiso 1 calc R .
H8B H -0.1775(4) 0.6548(4) -0.1089(2) 0.064 Uiso 1 calc R .
H8C H -0.1543(4) 0.8592(4) -0.1051(2) 0.064 Uiso 1 calc R .
C1 C 0.4023(4) 0.5913(4) 0.2527(2) 0.0393(7) Uani 1 d . .
C2 C 0.0447(4) 0.6215(4) 0.3013(2) 0.0369(6) Uani 1 d . .

loop_
_atom_type_symbol
_atom_type_description
_atom_type_scat_dispersion_real
_atom_type_scat_dispersion_imag
_atom_type_scat_source
C C 0.0033 0.0016 'International Tables Vol C Tables 4.2.6.8 and 6.1.1.4'
H H 0.0000 0.0000 'International Tables Vol C Tables 4.2.6.8 and 6.1.1.4'
O O 0.0106 0.0060 'International Tables Vol C Tables 4.2.6.8 and 6.1.1.4'
S S 0.1246 0.1234 'International Tables Vol C Tables 4.2.6.8 and 6.1.1.4'
Mo Mo -1.6832 0.6857 'International Tables Vol C Tables 4.2.6.8 and 6.1.1.4'

loop_
_geom_angle_atom_site_label_1
_geom_angle_atom_site_label_2
_geom_angle_atom_site_label_3
_geom_angle
_geom_angle_site_symmetry_1
_geom_angle_site_symmetry_3
_geom_angle_publ_flag
C2 Mo1 C1 83.54(12) . . ?
C2 Mo1 S3 133.06(8) . . ?
C1 Mo1 S3 78.63(8) . . ?
C2 Mo1 S1 129.22(9) . . ?
C1 Mo1 S1 77.17(9) . . ?
S3 Mo1 S1 88.37(2) . . ?
C2 Mo1 S2 79.02(8) . . ?
C1 Mo1 S2 133.05(8) . . ?
S3 Mo1 S2 141.73(3) . . ?
S1 Mo1 S2 80.96(2) . . ?
C2 Mo1 S4 77.40(9) . . ?
C1 Mo1 S4 128.79(9) . . ?
S3 Mo1 S4 80.80(2) . . ?
S1 Mo1 S4 148.14(3) . . ?
S2 Mo1 S4 89.18(2) . . ?
C3 S1 Mo1 109.65(10) . . ?
C4 S2 Mo1 109.46(9) . . ?
C5 S3 Mo1 109.66(9) . . ?
C6 S4 Mo1 109.83(10) . . ?
C4 C3 C7 123.9(2) . . ?
C4 C3 S1 119.8(2) . . ?
C7 C3 S1 116.4(2) . . ?
C3 C4 C8 122.8(2) . . ?
C3 C4 S2 120.1(2) . . ?
C8 C4 S2 117.0(2) . . ?
C6 C5 C9 123.6(3) . . ?
C6 C5 S3 120.0(2) . . ?
C9 C5 S3 116.3(2) . . ?
C5 C6 C10 123.6(2) . . ?
C5 C6 S4 119.5(2) . . ?
C10 C6 S4 116.8(2) . . ?
O1 C1 Mo1 178.8(3) . . ?
O2 C2 Mo1 179.3(3) . . ?

loop_
_geom_bond_atom_site_label_1
_geom_bond_atom_site_label_2
_geom_bond_distance
_geom_bond_site_symmetry_2
_geom_bond_publ_flag
Mo1 C2 2.025(3) . ?
Mo1 C1 2.025(3) . ?
Mo1 S3 2.3775(7) . ?
Mo1 S1 2.3803(7) . ?
Mo1 S2 2.3807(6) . ?
Mo1 S4 2.3811(7) . ?
S1 C3 1.726(3) . ?
S2 C4 1.727(3) . ?
S3 C5 1.726(3) . ?
S4 C6 1.726(3) . ?
O1 C1 1.144(3) . ?
O2 C2 1.142(3) . ?
C3 C4 1.366(4) . ?
C3 C7 1.513(4) . ?
C4 C8 1.511(4) . ?
C5 C6 1.369(4) . ?
C5 C9 1.512(4) . ?
C6 C10 1.506(4) . ?
